data_1552764
loop_
_publ_author_name
'Chen, Zhongxiang'
'Yang, Mingxue'
'Sun, Zhaofeng'
'Zhang, Xuebo'
'Xu, Jing'
'Bian, Guangling'
'Song, Ling'

_publ_section_title
;
 Chiral Discrimination by A Binuclear Pd Complex Sensor using
 <sup>31</sup>P{<sup>1</sup>H} NMR.
;
_journal_name_full 'Analytical chemistry'
_journal_paper_doi 10.1021/acs.analchem.9b03661
_journal_year 2019
_chemical_absolute_configuration rmad
_chemical_formula_moiety 'C52 H41 N2 O P2 Pd, 2(B F4), C6 H16 N'
_chemical_formula_sum 'C58 H57 B2 F8 N3 O P2 Pd'
_chemical_formula_weight 1154.02
_space_group_crystal_system orthorhombic
_space_group_IT_number 19
_space_group_name_Hall 'P 2ac 2ab'
_space_group_name_H-M_alt 'P 21 21 21'
_atom_sites_solution_hydrogens mixed
_audit_creation_date 2019-07-01
_audit_creation_method
;
Olex2 1.2
(compiled 2018.05.29 svn.r3508 for OlexSys, GUI svn.r5506)
;
_cell_angle_alpha 90
_cell_angle_beta 90
_cell_angle_gamma 90
_cell_formula_units_Z 4
_cell_length_a 10.649(4)
_cell_length_b 14.860(7)
_cell_length_c 32.973(12)
_cell_measurement_reflns_used 9933
_cell_measurement_temperature 100
_cell_measurement_theta_max 28.248
_cell_measurement_theta_min 2.356
_cell_volume 5218(4)
_computing_cell_refinement 'SAINT V8.38A (?, 2016)'
_computing_data_reduction 'SAINT V8.38A (?, 2016)'
_computing_molecular_graphics 'Olex2 (Dolomanov et al., 2009)'
_computing_publication_material 'Olex2 (Dolomanov et al., 2009)'
_computing_structure_refinement 'ShelXL (Sheldrick, 2015)'
_computing_structure_solution 'SHELXT 2014/5 (Sheldrick, 2014)'
_diffrn_ambient_temperature 99.96
_diffrn_measured_fraction_theta_full 0.997
_diffrn_measured_fraction_theta_max 0.997
_diffrn_measurement_device_type 'Bruker D8 Venture'
_diffrn_radiation_type MoK\a
_diffrn_radiation_wavelength 0.71073
_diffrn_reflns_av_R_equivalents 0.0571
_diffrn_reflns_av_unetI/netI 0.0607
_diffrn_reflns_Laue_measured_fraction_full 0.997
_diffrn_reflns_Laue_measured_fraction_max 0.997
_diffrn_reflns_limit_h_max 13
_diffrn_reflns_limit_h_min -14
_diffrn_reflns_limit_k_max 19
_diffrn_reflns_limit_k_min -19
_diffrn_reflns_limit_l_max 43
_diffrn_reflns_limit_l_min -42
_diffrn_reflns_number 50799
_diffrn_reflns_point_group_measured_fraction_full 0.998
_diffrn_reflns_point_group_measured_fraction_max 0.997
_diffrn_reflns_theta_full 25.242
_diffrn_reflns_theta_max 28.265
_diffrn_reflns_theta_min 2.277
_exptl_absorpt_coefficient_mu 0.491
_exptl_absorpt_correction_T_max 0.7457
_exptl_absorpt_correction_T_min 0.6321
_exptl_absorpt_correction_type multi-scan
_exptl_absorpt_process_details
'SADABS-2016/2 (Bruker,2016/2) was used for absorption correction. wR2(int) was 0.0892 before and 0.0653 after correction. The Ratio of minimum to maximum transmission is 0.8477. The \l/2 correction factor is Not present.'
_exptl_crystal_colour yellow
_exptl_crystal_colour_primary yellow
_exptl_crystal_density_diffrn 1.469
_exptl_crystal_description plate
_exptl_crystal_F_000 2368
_exptl_crystal_size_max 0.18
_exptl_crystal_size_mid 0.12
_exptl_crystal_size_min 0.05
_refine_diff_density_max 0.569
_refine_diff_density_min -0.586
_refine_diff_density_rms 0.069
_refine_ls_abs_structure_details
;
 Flack x determined using 4304 quotients [(I+)-(I-)]/[(I+)+(I-)]
 (Parsons, Flack and Wagner, Acta Cryst. B69 (2013) 249-259).
;
_refine_ls_abs_structure_Flack -0.030(10)
_refine_ls_extinction_method none
_refine_ls_goodness_of_fit_ref 1.038
_refine_ls_hydrogen_treatment mixed
_refine_ls_matrix_type full
_refine_ls_number_parameters 763
_refine_ls_number_reflns 12893
_refine_ls_number_restraints 72
_refine_ls_restrained_S_all 1.036
_refine_ls_R_factor_all 0.0513
_refine_ls_R_factor_gt 0.0404
_refine_ls_shift/su_max 0.001
_refine_ls_shift/su_mean 0.000
_refine_ls_structure_factor_coef Fsqd
_refine_ls_weighting_details 'w=1/[\s^2^(Fo^2^)+(0.0294P)^2^+1.6126P] where P=(Fo^2^+2Fc^2^)/3'
_refine_ls_weighting_scheme calc
_refine_ls_wR_factor_gt 0.0769
_refine_ls_wR_factor_ref 0.0815
_reflns_Friedel_coverage 0.810
_reflns_Friedel_fraction_full 0.998
_reflns_Friedel_fraction_max 0.997
_reflns_number_gt 11274
_reflns_number_total 12893
_reflns_threshold_expression 'I > 2\s(I)'
_cod_data_source_file ac9b03661_si_001.cif
_cod_data_source_block mo_19040901_0m_a
_cod_original_cell_volume 5218(3)
_cod_database_code 1552764
_shelx_shelxl_version_number 2018/3
_shelx_space_group_comment
;
The symmetry employed for this shelxl refinement is uniquely defined
by the following loop, which should always be used as a source of
symmetry information in preference to the above space-group names.
They are only intended as comments.
;
_shelx_estimated_absorpt_t_max 0.976
_shelx_estimated_absorpt_t_min 0.917
_olex2_refinement_description
;
1. Fixed Uiso
 At 1.2 times of:
  All C(H) groups, All C(H,H) groups, All N(H) groups, All N(H,H) groups
 At 1.5 times of:
  All C(H,H,H) groups
2. Rigid body (RIGU) restrains
 C01N, C01{, C0, C0AA, C1AA, C1
 with sigma for 1-2 distances of 0.004 and sigma for 1-3 distances of 0.004
 C01M, C01Z, C023, C01X, C01Y, C022
 with sigma for 1-2 distances of 0.004 and sigma for 1-3 distances of 0.004
3. Others
 Sof(F1)=Sof(F2)=Sof(F1AA)=Sof(F2AA)=1-FVAR(1)
 Sof(F3)=Sof(F5)=Sof(F6)=Sof(F0AA)=FVAR(1)
 Sof(H01D)=Sof(C01N)=Sof(C01{)=Sof(H01{)=Sof(C0)=Sof(H0)=Sof(C0AA)=Sof(H0AA)=
 Sof(C1AA)=Sof(H1AA)=Sof(C1)=Sof(H1)=1-FVAR(2)
 Sof(H01G)=Sof(C01M)=Sof(C01Z)=Sof(H01Z)=Sof(C023)=Sof(H023)=Sof(C01X)=
 Sof(H01X)=Sof(C01Y)=Sof(H01Y)=Sof(C022)=Sof(H022)=FVAR(2)
4.a Ternary CH refined with riding coordinates:
 C01G(H01G), C01G(H01D), N1(H1A)
4.b Secondary CH2 refined with riding coordinates:
 N008(H00A,H00B), C2(H2A,H2B), C3(H3A,H3B), C7(H7A,H7B)
4.c Aromatic/amide H refined with riding coordinates:
 C00B(H00C), C00D(H00D), C00F(H00F), C00H(H00H), C00I(H00I), C00J(H00J),
 C00Q(H00Q), C00T(H00T), C00U(H00U), C00V(H00V), C00W(H00W), C00X(H00X),
 C00Y(H00Y), C00Z(H00Z), C010(H010), C011(H011), C012(H012), C014(H014),
 C015(H015), C016(H016), C017(H017), C019(H019), C01A(H01A), C01B(H01B),
 C01C(H01C), C01E(H01E), C01F(H01F), C01H(H01H), C01I(H01I), C01J(H01J),
 C01K(H01K), C01L(H01L), C01Z(H01Z), C023(H023), C01X(H01X), C01Y(H01Y),
 C022(H022), C01{(H01{), C0(H0), C0AA(H0AA), C1AA(H1AA), C1(H1)
4.d Fitted hexagon refined as free rotating group:
 C01M(C01Z,C023,C01X,C01Y,C022)
4.e Idealised Me refined as rotating group:
 C4(H4A,H4B,H4C), C8(H8A,H8B,H8C), C11(H11A,H11B,H11C)
;
_olex2_submission_special_instructions 'No special instructions were received'

loop_
_space_group_symop_operation_xyz
'x, y, z'
'-x+1/2, -y, z+1/2'
'-x, y+1/2, -z+1/2'
'x+1/2, -y+1/2, -z'

loop_
_atom_site_label
_atom_site_type_symbol
_atom_site_fract_x
_atom_site_fract_y
_atom_site_fract_z
_atom_site_U_iso_or_equiv
_atom_site_adp_type
_atom_site_occupancy
_atom_site_site_symmetry_order
_atom_site_calc_flag
_atom_site_refinement_flags_posn
_atom_site_refinement_flags_adp
_atom_site_refinement_flags_occupancy
_atom_site_disorder_assembly
_atom_site_disorder_group
Pd01 Pd 0.54490(2) 0.51893(2) 0.67455(2) 0.01770(7) Uani 1 1 d . . . . .
P002 P 0.39264(8) 0.46384(7) 0.63325(3) 0.0158(2) Uani 1 1 d . . . . .
P003 P 0.68324(8) 0.52685(9) 0.62264(3) 0.0174(2) Uani 1 1 d . . . . .
F004 F 0.7254(3) 0.2010(3) 0.77962(10) 0.0619(11) Uani 1 1 d . . . . .
O005 O 0.7110(3) 0.5869(3) 0.78318(9) 0.0347(8) Uani 1 1 d . . . . .
F006 F 0.6289(3) 0.2865(3) 0.73108(10) 0.0611(11) Uani 1 1 d . . . . .
F007 F 0.7962(3) 0.3421(3) 0.76596(12) 0.0724(12) Uani 1 1 d . . . . .
N008 N 0.4273(3) 0.5379(3) 0.72579(9) 0.0288(10) Uani 1 1 d . . . . .
H00A H 0.365916 0.578056 0.719454 0.035 Uiso 1 1 calc R . . . .
H00B H 0.389784 0.484709 0.732172 0.035 Uiso 1 1 calc R . . . .
N009 N 0.6742(3) 0.5527(3) 0.71694(11) 0.0291(10) Uani 1 1 d . . . . .
F00A F 0.8241(4) 0.2327(3) 0.72082(11) 0.0767(13) Uani 1 1 d . . . . .
C00B C 0.2584(4) 0.2995(4) 0.72263(14) 0.0308(11) Uani 1 1 d . . . . .
H00C H 0.293729 0.263907 0.743668 0.037 Uiso 1 1 calc R . . . .
C00C C 0.4520(4) 0.3845(3) 0.59537(11) 0.0173(8) Uani 1 1 d . . . . .
C00D C 0.4410(4) 0.2905(3) 0.60294(12) 0.0213(9) Uani 1 1 d . . . . .
H00D H 0.393898 0.270155 0.625617 0.026 Uiso 1 1 calc R . . . .
C00E C 0.5200(3) 0.4150(3) 0.56201(11) 0.0162(8) Uani 1 1 d . . . . .
C00F C 0.4977(4) 0.2289(3) 0.57790(13) 0.0248(10) Uani 1 1 d . . . . .
H00F H 0.488875 0.166434 0.583314 0.030 Uiso 1 1 calc R . . . .
C00G C 0.3032(3) 0.5494(3) 0.60687(11) 0.0192(9) Uani 1 1 d . . . . .
C00H C 0.3859(4) 0.4977(3) 0.49468(11) 0.0229(10) Uani 1 1 d . . . . .
H00H H 0.380608 0.434658 0.499141 0.027 Uiso 1 1 calc R . . . .
C00I C 0.6246(4) 0.6606(3) 0.56580(13) 0.0242(10) Uani 1 1 d . . . . .
H00I H 0.681326 0.697193 0.580754 0.029 Uiso 1 1 calc R . . . .
C00J C 0.7629(4) 0.6926(3) 0.65335(13) 0.0266(10) Uani 1 1 d . . . . .
H00J H 0.676925 0.709327 0.652029 0.032 Uiso 1 1 calc R . . . .
C00L C 0.2857(4) 0.3992(3) 0.66527(11) 0.0204(9) Uani 1 1 d . . . . .
C00M C 0.4663(4) 0.5511(3) 0.51934(11) 0.0204(9) Uani 1 1 d . . . . .
C00N C 0.4743(4) 0.6445(3) 0.51138(12) 0.0237(9) Uani 1 1 d . . . . .
C00O C 0.5344(3) 0.5134(3) 0.55288(10) 0.0178(8) Uani 1 1 d . . . . .
C00P C 0.7675(3) 0.4250(3) 0.60994(12) 0.0212(9) Uani 1 1 d . . . . .
C00Q C 0.5569(4) 0.6977(3) 0.53485(13) 0.0271(10) Uani 1 1 d . . . . .
H00Q H 0.565479 0.759982 0.529012 0.032 Uiso 1 1 calc R . . . .
C00R C 0.8004(4) 0.6092(3) 0.63837(12) 0.0217(9) Uani 1 1 d . . . . .
C00S C 0.5690(4) 0.2575(3) 0.54416(12) 0.0221(9) Uani 1 1 d . . . . .
C00T C 0.3297(4) 0.6394(3) 0.61496(13) 0.0229(9) Uani 1 1 d . . . . .
H00T H 0.389811 0.654337 0.635156 0.027 Uiso 1 1 calc R . . . .
C00U C 0.3154(4) 0.5370(4) 0.46429(12) 0.0300(11) Uani 1 1 d . . . . .
H00U H 0.261713 0.500922 0.447989 0.036 Uiso 1 1 calc R . . . .
C00V C 0.2127(3) 0.5273(4) 0.57725(11) 0.0228(9) Uani 1 1 d . . . . .
H00V H 0.193402 0.466148 0.571591 0.027 Uiso 1 1 calc R . . . .
C00W C 0.3362(4) 0.3456(3) 0.69606(12) 0.0252(10) Uani 1 1 d . . . . .
H00W H 0.424700 0.340752 0.698813 0.030 Uiso 1 1 calc R . . . .
C00X C 0.9743(4) 0.7254(3) 0.67326(14) 0.0305(10) Uani 1 1 d . . . . .
H00X H 1.033834 0.764842 0.685313 0.037 Uiso 1 1 calc R . . . .
C00Y C 0.3992(4) 0.6828(4) 0.48039(14) 0.0309(11) Uani 1 1 d . . . . .
H00Y H 0.402148 0.745857 0.475613 0.037 Uiso 1 1 calc R . . . .
C00Z C 0.1809(5) 0.6846(4) 0.56456(14) 0.0354(12) Uani 1 1 d . . . . .
H00Z H 0.139575 0.731049 0.549903 0.043 Uiso 1 1 calc R . . . .
C010 C 0.7049(4) 0.2243(4) 0.48702(14) 0.0360(13) Uani 1 1 d . . . . .
H010 H 0.748377 0.182129 0.470524 0.043 Uiso 1 1 calc R . . . .
C011 C 0.8426(4) 0.4237(4) 0.57520(13) 0.0266(10) Uani 1 1 d . . . . .
H011 H 0.850925 0.476212 0.559021 0.032 Uiso 1 1 calc R . . . .
C012 C 0.7570(4) 0.3487(3) 0.63402(14) 0.0260(10) Uani 1 1 d . . . . .
H012 H 0.707229 0.350008 0.657920 0.031 Uiso 1 1 calc R . . . .
C013 C 0.6114(4) 0.5682(3) 0.57597(12) 0.0186(9) Uani 1 1 d . . . . .
C014 C 0.0781(4) 0.3564(4) 0.68811(14) 0.0318(12) Uani 1 1 d . . . . .
H014 H -0.010485 0.359503 0.685151 0.038 Uiso 1 1 calc R . . . .
C015 C 0.1559(4) 0.4039(3) 0.66143(12) 0.0260(10) Uani 1 1 d . . . . .
H015 H 0.119741 0.439499 0.640554 0.031 Uiso 1 1 calc R . . . .
C016 C 0.2692(4) 0.7073(4) 0.59380(15) 0.0330(11) Uani 1 1 d . . . . .
H016 H 0.287996 0.768657 0.599238 0.040 Uiso 1 1 calc R . . . .
C017 C 1.0124(4) 0.6433(4) 0.65909(14) 0.0326(12) Uani 1 1 d . . . . .
H017 H 1.097837 0.625682 0.661575 0.039 Uiso 1 1 calc R . . . .
C018 C 0.6397(4) 0.5695(3) 0.75416(13) 0.0262(10) Uani 1 1 d . . . . .
C019 C 0.1520(4) 0.5962(4) 0.55642(13) 0.0297(11) Uani 1 1 d . . . . .
H019 H 0.090466 0.582180 0.536544 0.036 Uiso 1 1 calc R . . . .
C01A C 0.7154(4) 0.3160(4) 0.47894(13) 0.0312(12) Uani 1 1 d . . . . .
H01A H 0.766046 0.335540 0.456924 0.037 Uiso 1 1 calc R . . . .
C01B C 0.9269(4) 0.5861(3) 0.64120(13) 0.0264(10) Uani 1 1 d . . . . .
H01B H 0.954623 0.530028 0.630635 0.032 Uiso 1 1 calc R . . . .
C01C C 0.8494(4) 0.7517(3) 0.67020(14) 0.0301(10) Uani 1 1 d . . . . .
H01C H 0.823605 0.809262 0.679502 0.036 Uiso 1 1 calc R . . . .
C01D C 0.5796(4) 0.3504(3) 0.53577(12) 0.0207(9) Uani 1 1 d . . . . .
C01E C 0.9047(4) 0.3454(4) 0.56447(14) 0.0357(13) Uani 1 1 d . . . . .
H01E H 0.955482 0.344147 0.540793 0.043 Uiso 1 1 calc R . . . .
C01F C 0.3228(4) 0.6299(4) 0.45745(14) 0.0341(12) Uani 1 1 d . . . . .
H01F H 0.273898 0.656290 0.436504 0.041 Uiso 1 1 calc R . . . .
C01G C 0.4989(4) 0.5716(4) 0.76202(12) 0.0293(11) Uani 1 1 d . . . . .
H01G H 0.476111 0.636529 0.764930 0.035 Uiso 0.652(11) 1 calc R . P A 1
H01D H 0.470640 0.633329 0.769877 0.035 Uiso 0.348(11) 1 calc R . P A 2
C01H C 0.8932(5) 0.2697(4) 0.58784(15) 0.0400(13) Uani 1 1 d . . . . .
H01H H 0.935726 0.216127 0.580123 0.048 Uiso 1 1 calc R . . . .
C01I C 0.1294(4) 0.3053(4) 0.71850(14) 0.0323(11) Uani 1 1 d . . . . .
H01I H 0.076272 0.273856 0.736781 0.039 Uiso 1 1 calc R . . . .
C01J C 0.8196(5) 0.2704(4) 0.62298(15) 0.0362(12) Uani 1 1 d . . . . .
H01J H 0.812408 0.217771 0.639169 0.043 Uiso 1 1 calc R . . . .
C01K C 0.6542(4) 0.3785(4) 0.50205(12) 0.0250(10) Uani 1 1 d . . . . .
H01K H 0.661285 0.440639 0.495694 0.030 Uiso 1 1 calc R . . . .
C01L C 0.6321(4) 0.1944(4) 0.51868(13) 0.0316(11) Uani 1 1 d . . . . .
H01L H 0.623729 0.131692 0.523615 0.038 Uiso 1 1 calc R . . . .
C01M C 0.4581(8) 0.5278(5) 0.79971(17) 0.028(3) Uani 0.652(11) 1 d . U P A 1
C01Z C 0.3809(7) 0.5727(4) 0.82703(18) 0.043(2) Uani 0.652(11) 1 d G U P A 1
H01Z H 0.352581 0.631887 0.821141 0.052 Uiso 0.652(11) 1 calc R . P A 1
C023 C 0.3452(7) 0.5310(5) 0.86295(17) 0.057(3) Uani 0.652(11) 1 d G U P A 1
H023 H 0.292439 0.561681 0.881621 0.069 Uiso 0.652(11) 1 calc R . P A 1
C01X C 0.3866(8) 0.4444(6) 0.8716(2) 0.056(4) Uani 0.652(11) 1 d G U P A 1
H01X H 0.362222 0.415871 0.896116 0.068 Uiso 0.652(11) 1 calc R . P A 1
C01Y C 0.4638(7) 0.3995(5) 0.8442(3) 0.053(3) Uani 0.652(11) 1 d G U P A 1
H01Y H 0.492147 0.340266 0.850132 0.064 Uiso 0.652(11) 1 calc R . P A 1
C022 C 0.4995(7) 0.4412(5) 0.8083(2) 0.040(2) Uani 0.652(11) 1 d G U P A 1
H022 H 0.552290 0.410470 0.789652 0.048 Uiso 0.652(11) 1 calc R . P A 1
B01P B 0.7426(5) 0.2647(5) 0.74924(19) 0.0431(16) Uani 1 1 d . . . . .
N1 N 0.9006(3) 0.5193(3) 0.82690(11) 0.0276(7) Uani 1 1 d . . . . .
H1A H 0.833911 0.535550 0.806850 0.033 Uiso 1 1 calc R . . . .
C2 C 1.0076(4) 0.4799(4) 0.80280(14) 0.0382(12) Uani 1 1 d . . . . .
H2A H 1.082850 0.476441 0.820362 0.046 Uiso 1 1 calc R . . . .
H2B H 0.985325 0.417832 0.794630 0.046 Uiso 1 1 calc R . . . .
C3 C 0.9391(4) 0.6054(3) 0.84717(13) 0.0301(10) Uani 1 1 d . . . . .
H3A H 0.972981 0.647231 0.826502 0.036 Uiso 1 1 calc R . . . .
H3B H 1.006923 0.592661 0.866896 0.036 Uiso 1 1 calc R . . . .
C4 C 1.0392(6) 0.5331(4) 0.76571(16) 0.0556(16) Uani 1 1 d . . . . .
H4A H 0.962532 0.544625 0.750144 0.083 Uiso 1 1 calc GR . . . .
H4B H 1.098598 0.498980 0.748972 0.083 Uiso 1 1 calc GR . . . .
H4C H 1.077375 0.590409 0.773685 0.083 Uiso 1 1 calc GR . . . .
C7 C 0.8422(5) 0.4523(4) 0.85560(14) 0.0355(12) Uani 1 1 d . . . . .
H7A H 0.820799 0.397077 0.840324 0.043 Uiso 1 1 calc R . . . .
H7B H 0.763018 0.477883 0.866332 0.043 Uiso 1 1 calc R . . . .
C8 C 0.8305(4) 0.6502(4) 0.86899(14) 0.0353(12) Uani 1 1 d . . . . .
H8A H 0.758530 0.654806 0.850583 0.053 Uiso 1 1 calc GR . . . .
H8B H 0.855698 0.710619 0.877751 0.053 Uiso 1 1 calc GR . . . .
H8C H 0.807114 0.614275 0.892722 0.053 Uiso 1 1 calc GR . . . .
C11 C 0.9260(5) 0.4273(4) 0.89080(16) 0.0488(15) Uani 1 1 d . . . . .
H11A H 1.003083 0.399497 0.880524 0.073 Uiso 1 1 calc GR . . . .
H11B H 0.881936 0.384680 0.908457 0.073 Uiso 1 1 calc GR . . . .
H11C H 0.947187 0.481567 0.906247 0.073 Uiso 1 1 calc GR . . . .
F1 F 0.8579(17) 0.4792(12) 0.4372(6) 0.078(6) Uani 0.378(19) 1 d . . P B 2
B2 B 0.8988(6) 0.5481(4) 0.46313(18) 0.0361(14) Uani 1 1 d . . . . .
F3 F 0.8479(13) 0.5712(12) 0.5002(3) 0.082(4) Uani 0.622(19) 1 d . . P B 1
F5 F 0.9810(13) 0.6100(7) 0.4487(4) 0.103(6) Uani 0.622(19) 1 d . . P B 1
F6 F 0.8177(13) 0.5116(14) 0.4377(3) 0.124(7) Uani 0.622(19) 1 d . . P B 1
H009 H 0.753(4) 0.550(3) 0.7167(13) 0.028(13) Uiso 1 1 d . . . . .
F2 F 0.877(2) 0.6216(8) 0.4389(4) 0.089(7) Uani 0.378(19) 1 d . . P B 2
F1AA F 1.0172(10) 0.5330(17) 0.4660(4) 0.079(8) Uani 0.378(19) 1 d . . P B 2
F0AA F 0.9662(13) 0.4830(8) 0.4819(4) 0.113(4) Uani 0.622(19) 1 d . . P B 1
F2AA F 0.809(3) 0.5810(18) 0.4858(10) 0.123(10) Uani 0.378(19) 1 d . . P B 2
C01N C 0.478(2) 0.5015(17) 0.7985(6) 0.030(4) Uani 0.348(11) 1 d . U P A 2
C01{ C 0.4291(17) 0.5310(15) 0.8348(4) 0.045(5) Uani 0.348(11) 1 d . U P A 2
H01{ H 0.402181 0.591680 0.837261 0.054 Uiso 0.348(11) 1 calc R . P A 2
C0 C 0.419(2) 0.4735(17) 0.8678(6) 0.062(7) Uani 0.348(11) 1 d . U P A 2
H0 H 0.385538 0.494767 0.892755 0.075 Uiso 0.348(11) 1 calc R . P A 2
C0AA C 0.458(2) 0.3816(15) 0.8637(5) 0.054(5) Uani 0.348(11) 1 d . U P A 2
H0AA H 0.453766 0.341893 0.886270 0.065 Uiso 0.348(11) 1 calc R . P A 2
C1AA C 0.5036(13) 0.3508(12) 0.8262(5) 0.038(4) Uani 0.348(11) 1 d . U P A 2
H1AA H 0.527643 0.289702 0.822594 0.046 Uiso 0.348(11) 1 calc R . P A 2
C1 C 0.5126(16) 0.4126(12) 0.7940(5) 0.032(4) Uani 0.348(11) 1 d . U P A 2
H1 H 0.543456 0.392616 0.768523 0.038 Uiso 0.348(11) 1 calc R . P A 2

loop_
_atom_site_aniso_label
_atom_site_aniso_U_11
_atom_site_aniso_U_22
_atom_site_aniso_U_33
_atom_site_aniso_U_23
_atom_site_aniso_U_13
_atom_site_aniso_U_12
Pd01 0.01391(12) 0.02168(16) 0.01753(12) -0.00204(13) -0.00118(11) -0.00232(13)
P002 0.0139(4) 0.0156(6) 0.0181(4) -0.0013(4) -0.0004(3) -0.0010(4)
P003 0.0147(4) 0.0169(6) 0.0207(5) -0.0002(5) -0.0001(3) 0.0003(4)
F004 0.054(2) 0.086(3) 0.045(2) 0.0266(19) -0.0141(15) -0.0256(19)
O005 0.0343(17) 0.043(2) 0.0269(16) 0.0024(15) -0.0095(13) -0.0073(16)
F006 0.0416(17) 0.080(3) 0.061(2) 0.016(2) -0.0244(16) -0.0095(18)
F007 0.062(2) 0.058(3) 0.098(3) -0.001(2) -0.038(2) -0.009(2)
N008 0.0225(18) 0.044(3) 0.0201(16) -0.0073(17) -0.0011(12) -0.0078(17)
N009 0.0175(18) 0.045(3) 0.0249(19) -0.0028(18) -0.0039(14) -0.0081(17)
F00A 0.070(2) 0.102(4) 0.058(2) 0.010(2) 0.007(2) 0.009(2)
C00B 0.038(3) 0.029(3) 0.026(2) 0.001(2) 0.0024(19) -0.006(2)
C00C 0.0159(17) 0.016(2) 0.0203(18) -0.0004(15) -0.0037(16) -0.0006(17)
C00D 0.022(2) 0.018(2) 0.0236(19) 0.0013(16) -0.0047(16) -0.0024(17)
C00E 0.016(2) 0.012(2) 0.0208(19) -0.0008(16) -0.0052(14) 0.0001(15)
C00F 0.029(2) 0.015(3) 0.030(2) -0.0003(19) -0.0112(16) 0.0019(17)
C00G 0.0187(18) 0.019(2) 0.0204(19) 0.0003(16) 0.0034(14) 0.0034(16)
C00H 0.025(2) 0.019(3) 0.0243(19) 0.0037(17) -0.0004(15) -0.0022(17)
C00I 0.023(2) 0.021(3) 0.029(2) 0.0030(19) 0.0025(17) -0.0031(18)
C00J 0.023(2) 0.023(3) 0.033(2) -0.004(2) 0.0005(18) -0.0006(19)
C00L 0.0226(19) 0.020(3) 0.018(2) -0.0023(16) 0.0006(14) -0.0042(17)
C00M 0.0183(19) 0.022(2) 0.0206(18) 0.0041(16) 0.0031(15) 0.0017(17)
C00N 0.022(2) 0.023(3) 0.026(2) 0.0057(18) -0.0013(16) 0.0011(18)
C00O 0.0133(16) 0.017(2) 0.0230(17) 0.0013(16) 0.0041(14) 0.0007(18)
C00P 0.0150(18) 0.023(3) 0.025(2) -0.0036(18) -0.0068(15) -0.0008(16)
C00Q 0.027(2) 0.021(3) 0.033(2) 0.0080(19) -0.0009(19) -0.004(2)
C00R 0.022(2) 0.022(3) 0.021(2) -0.0020(18) 0.0003(16) -0.0038(18)
C00S 0.026(2) 0.018(2) 0.023(2) -0.0029(17) -0.0105(16) 0.0077(17)
C00T 0.022(2) 0.017(3) 0.029(2) -0.0026(18) -0.0026(16) 0.0027(17)
C00U 0.028(2) 0.035(3) 0.026(2) 0.008(2) -0.0059(17) -0.001(2)
C00V 0.0202(18) 0.025(3) 0.0230(19) -0.005(2) 0.0003(14) 0.0038(19)
C00W 0.025(2) 0.027(3) 0.024(2) 0.0017(19) 0.0010(16) -0.0018(19)
C00X 0.025(2) 0.032(3) 0.034(2) 0.000(2) -0.001(2) -0.0139(18)
C00Y 0.028(2) 0.030(3) 0.035(2) 0.013(2) -0.0010(19) 0.002(2)
C00Z 0.039(3) 0.033(3) 0.035(3) 0.003(2) -0.004(2) 0.016(2)
C010 0.037(3) 0.044(4) 0.028(2) -0.015(2) -0.0088(19) 0.021(2)
C011 0.017(2) 0.036(3) 0.027(2) -0.004(2) -0.0028(16) 0.0051(19)
C012 0.023(2) 0.026(3) 0.029(2) -0.002(2) -0.0072(17) 0.0053(18)
C013 0.0149(18) 0.018(2) 0.023(2) 0.0009(17) 0.0012(15) 0.0005(17)
C014 0.022(2) 0.038(3) 0.035(2) -0.006(2) 0.0055(17) -0.010(2)
C015 0.021(2) 0.032(3) 0.026(2) -0.0021(19) 0.0007(16) -0.0015(19)
C016 0.038(3) 0.015(3) 0.046(3) 0.001(2) 0.002(2) 0.009(2)
C017 0.022(2) 0.035(3) 0.041(3) -0.002(2) 0.0004(17) -0.0068(19)
C018 0.032(2) 0.024(3) 0.023(2) 0.0065(19) -0.0082(17) -0.008(2)
C019 0.024(2) 0.042(3) 0.023(2) -0.002(2) -0.0027(16) 0.013(2)
C01A 0.028(2) 0.048(4) 0.017(2) -0.005(2) -0.0016(17) 0.012(2)
C01B 0.017(2) 0.029(3) 0.033(2) -0.002(2) 0.0012(15) -0.0023(17)
C01C 0.036(2) 0.024(3) 0.030(2) -0.006(2) -0.002(2) -0.0064(19)
C01D 0.023(2) 0.021(3) 0.0188(19) -0.0040(17) -0.0054(14) 0.0064(16)
C01E 0.028(2) 0.051(4) 0.028(2) -0.014(2) -0.0045(18) 0.014(2)
C01F 0.032(2) 0.038(3) 0.032(2) 0.014(2) -0.0061(19) 0.007(2)
C01G 0.032(2) 0.039(3) 0.017(2) -0.008(2) -0.0042(16) -0.002(2)
C01H 0.036(3) 0.042(4) 0.042(3) -0.018(3) -0.015(2) 0.022(2)
C01I 0.040(3) 0.028(3) 0.029(2) -0.003(2) 0.0122(19) -0.012(2)
C01J 0.040(3) 0.024(3) 0.044(3) -0.005(2) -0.016(2) 0.011(2)
C01K 0.024(2) 0.031(3) 0.020(2) -0.0021(19) -0.0036(16) 0.0068(19)
C01L 0.039(3) 0.025(3) 0.031(2) -0.009(2) -0.011(2) 0.012(2)
C01M 0.024(5) 0.040(6) 0.021(4) 0.000(4) -0.002(3) -0.007(5)
C01Z 0.041(5) 0.060(7) 0.030(4) -0.005(4) 0.005(4) 0.008(4)
C023 0.066(6) 0.076(8) 0.030(4) 0.003(5) 0.014(4) 0.008(6)
C01X 0.065(8) 0.064(9) 0.040(6) 0.022(5) 0.013(5) -0.012(6)
C01Y 0.050(6) 0.048(7) 0.061(7) 0.022(5) 0.005(6) -0.009(5)
C022 0.042(5) 0.041(7) 0.037(5) -0.006(4) 0.007(4) -0.003(5)
B01P 0.033(3) 0.058(5) 0.038(3) 0.009(3) -0.010(2) -0.006(3)
N1 0.0288(16) 0.025(2) 0.0291(17) 0.000(2) -0.0025(15) -0.0013(17)
C2 0.036(2) 0.034(3) 0.044(3) -0.012(3) 0.0010(19) -0.001(2)
C3 0.035(2) 0.024(3) 0.032(2) -0.0026(19) -0.0067(19) -0.001(2)
C4 0.063(3) 0.050(4) 0.054(3) -0.006(3) 0.023(3) 0.001(4)
C7 0.042(3) 0.029(3) 0.035(3) 0.002(2) -0.002(2) -0.015(2)
C8 0.038(3) 0.041(4) 0.027(2) -0.003(2) -0.004(2) 0.003(2)
C11 0.064(4) 0.039(4) 0.043(3) 0.013(3) -0.011(3) -0.009(3)
F1 0.063(10) 0.032(7) 0.139(13) -0.051(8) -0.020(7) 0.003(6)
B2 0.038(3) 0.030(4) 0.040(3) 0.003(3) -0.002(2) -0.007(3)
F3 0.087(9) 0.117(9) 0.042(4) 0.007(4) 0.025(4) 0.014(6)
F5 0.133(12) 0.073(7) 0.105(8) -0.044(6) 0.063(8) -0.068(8)
F6 0.085(8) 0.242(19) 0.046(4) 0.013(8) -0.031(4) -0.061(10)
F2 0.140(17) 0.043(8) 0.084(9) 0.030(6) -0.038(9) -0.011(9)
F1AA 0.045(7) 0.13(2) 0.068(8) -0.021(10) -0.018(5) 0.020(9)
F0AA 0.101(7) 0.084(7) 0.155(9) 0.031(7) -0.037(7) 0.016(7)
F2AA 0.084(15) 0.064(14) 0.22(3) -0.052(18) 0.058(18) 0.001(10)
C01N 0.033(9) 0.037(10) 0.021(7) 0.000(6) 0.001(6) 0.003(8)
C01{ 0.058(11) 0.051(11) 0.026(7) -0.006(6) 0.012(6) -0.003(9)
C0 0.097(19) 0.060(12) 0.029(8) 0.005(8) 0.029(9) -0.011(13)
C0AA 0.063(11) 0.060(11) 0.038(8) 0.018(8) 0.011(9) -0.014(11)
C1AA 0.042(8) 0.039(9) 0.034(7) 0.013(7) -0.001(6) -0.005(6)
C1 0.042(9) 0.027(9) 0.025(7) -0.002(6) 0.003(6) -0.012(6)

loop_
_atom_type_symbol
_atom_type_description
_atom_type_scat_dispersion_real
_atom_type_scat_dispersion_imag
_atom_type_scat_source
C C 0.0033 0.0016 'International Tables Vol C Tables 4.2.6.8 and 6.1.1.4'
H H 0.0000 0.0000 'International Tables Vol C Tables 4.2.6.8 and 6.1.1.4'
B B 0.0013 0.0007 'International Tables Vol C Tables 4.2.6.8 and 6.1.1.4'
F F 0.0171 0.0103 'International Tables Vol C Tables 4.2.6.8 and 6.1.1.4'
N N 0.0061 0.0033 'International Tables Vol C Tables 4.2.6.8 and 6.1.1.4'
O O 0.0106 0.0060 'International Tables Vol C Tables 4.2.6.8 and 6.1.1.4'
P P 0.1023 0.0942 'International Tables Vol C Tables 4.2.6.8 and 6.1.1.4'
Pd Pd -0.9988 1.0072 'International Tables Vol C Tables 4.2.6.8 and 6.1.1.4'

loop_
_geom_angle_atom_site_label_1
_geom_angle_atom_site_label_2
_geom_angle_atom_site_label_3
_geom_angle
P003 Pd01 P002 91.72(4)
N008 Pd01 P002 95.97(9)
N008 Pd01 P003 168.60(12)
N009 Pd01 P002 171.48(12)
N009 Pd01 P003 93.82(11)
N009 Pd01 N008 79.55(14)
C00C P002 Pd01 113.27(13)
C00G P002 Pd01 114.23(14)
C00G P002 C00C 107.83(18)
C00G P002 C00L 108.59(19)
C00L P002 Pd01 106.75(13)
C00L P002 C00C 105.74(19)
C00P P003 Pd01 117.05(15)
C00P P003 C00R 106.7(2)
C00P P003 C013 107.14(19)
C00R P003 Pd01 105.39(14)
C00R P003 C013 107.5(2)
C013 P003 Pd01 112.51(13)
Pd01 N008 H00A 109.2
Pd01 N008 H00B 109.2
H00A N008 H00B 107.9
C01G N008 Pd01 112.2(2)
C01G N008 H00A 109.2
C01G N008 H00B 109.2
Pd01 N009 H009 131(3)
C018 N009 Pd01 120.3(3)
C018 N009 H009 107(3)
C00W C00B H00C 120.0
C01I C00B H00C 120.0
C01I C00B C00W 120.0(5)
C00D C00C P002 119.0(3)
C00E C00C P002 120.6(3)
C00E C00C C00D 120.0(4)
C00C C00D H00D 119.6
C00F C00D C00C 120.9(4)
C00F C00D H00D 119.6
C00C C00E C00O 121.9(4)
C00C C00E C01D 119.1(4)
C01D C00E C00O 119.0(3)
C00D C00F H00F 119.7
C00D C00F C00S 120.6(4)
C00S C00F H00F 119.7
C00T C00G P002 118.4(3)
C00T C00G C00V 119.6(4)
C00V C00G P002 121.9(3)
C00M C00H H00H 119.8
C00U C00H H00H 119.8
C00U C00H C00M 120.4(4)
C00Q C00I H00I 119.5
C00Q C00I C013 120.9(4)
C013 C00I H00I 119.5
C00R C00J H00J 119.5
C01C C00J H00J 119.5
C01C C00J C00R 121.0(4)
C00W C00L P002 118.7(3)
C015 C00L P002 122.8(3)
C015 C00L C00W 118.5(4)
C00H C00M C00O 121.8(4)
C00N C00M C00H 118.5(4)
C00N C00M C00O 119.7(4)
C00M C00N C00Y 119.6(4)
C00Q C00N C00M 119.0(4)
C00Q C00N C00Y 121.4(4)
C00M C00O C00E 118.9(4)
C013 C00O C00E 121.6(4)
C013 C00O C00M 119.6(4)
C011 C00P P003 119.0(4)
C012 C00P P003 120.7(3)
C012 C00P C011 120.2(4)
C00I C00Q C00N 120.8(4)
C00I C00Q H00Q 119.6
C00N C00Q H00Q 119.6
C00J C00R P003 120.2(3)
C00J C00R C01B 118.2(4)
C01B C00R P003 121.0(4)
C00F C00S C01D 119.4(4)
C00F C00S C01L 121.3(4)
C01D C00S C01L 119.3(4)
C00G C00T H00T 119.7
C016 C00T C00G 120.6(4)
C016 C00T H00T 119.7
C00H C00U H00U 119.9
C00H C00U C01F 120.1(4)
C01F C00U H00U 119.9
C00G C00V H00V 120.4
C019 C00V C00G 119.2(5)
C019 C00V H00V 120.4
C00B C00W C00L 120.7(4)
C00B C00W H00W 119.6
C00L C00W H00W 119.6
C017 C00X H00X 119.7
C017 C00X C01C 120.6(4)
C01C C00X H00X 119.7
C00N C00Y H00Y 119.8
C01F C00Y C00N 120.3(5)
C01F C00Y H00Y 119.8
C016 C00Z H00Z 119.4
C019 C00Z H00Z 119.4
C019 C00Z C016 121.2(5)
C01A C010 H010 119.8
C01L C010 H010 119.8
C01L C010 C01A 120.4(4)
C00P C011 H011 120.2
C01E C011 C00P 119.6(5)
C01E C011 H011 120.2
C00P C012 H012 120.2
C00P C012 C01J 119.7(4)
C01J C012 H012 120.2
C00I C013 P003 118.9(3)
C00O C013 P003 120.9(3)
C00O C013 C00I 119.8(4)
C015 C014 H014 119.9
C01I C014 H014 119.9
C01I C014 C015 120.2(4)
C00L C015 C014 120.4(4)
C00L C015 H015 119.8
C014 C015 H015 119.8
C00T C016 C00Z 119.2(5)
C00T C016 H016 120.4
C00Z C016 H016 120.4
C00X C017 H017 120.0
C00X C017 C01B 120.0(4)
C01B C017 H017 120.0
O005 C018 N009 126.1(4)
O005 C018 C01G 117.7(4)
N009 C018 C01G 116.2(4)
C00V C019 H019 119.9
C00Z C019 C00V 120.2(4)
C00Z C019 H019 119.9
C010 C01A H01A 119.3
C01K C01A C010 121.3(5)
C01K C01A H01A 119.3
C00R C01B H01B 119.5
C017 C01B C00R 121.0(5)
C017 C01B H01B 119.5
C00J C01C C00X 119.1(5)
C00J C01C H01C 120.4
C00X C01C H01C 120.4
C00S C01D C00E 119.9(4)
C00S C01D C01K 118.8(4)
C01K C01D C00E 121.2(4)
C011 C01E H01E 119.9
C01H C01E C011 120.3(5)
C01H C01E H01E 119.9
C00U C01F H01F 119.5
C00Y C01F C00U 120.9(4)
C00Y C01F H01F 119.5
N008 C01G C018 110.9(3)
N008 C01G H01G 105.9
N008 C01G H01D 111.0
N008 C01G C01N 108.0(10)
C018 C01G H01G 105.9
C018 C01G H01D 111.0
C018 C01G C01N 104.6(9)
C01M C01G N008 112.0(5)
C01M C01G C018 115.3(5)
C01M C01G H01G 105.9
C01N C01G H01D 111.0
C01E C01H H01H 119.7
C01E C01H C01J 120.6(5)
C01J C01H H01H 119.7
C00B C01I H01I 119.9
C014 C01I C00B 120.2(4)
C014 C01I H01I 119.9
C012 C01J C01H 119.5(5)
C012 C01J H01J 120.3
C01H C01J H01J 120.3
C01A C01K C01D 120.0(5)
C01A C01K H01K 120.0
C01D C01K H01K 120.0
C00S C01L H01L 120.0
C010 C01L C00S 120.0(5)
C010 C01L H01L 120.0
C01Z C01M C01G 120.7(5)
C01Z C01M C022 120.0
C022 C01M C01G 119.3(5)
C01M C01Z H01Z 120.0
C01M C01Z C023 120.0
C023 C01Z H01Z 120.0
C01Z C023 H023 120.0
C01Z C023 C01X 120.0
C01X C023 H023 120.0
C023 C01X H01X 120.0
C023 C01X C01Y 120.0
C01Y C01X H01X 120.0
C01X C01Y H01Y 120.0
C01X C01Y C022 120.0
C022 C01Y H01Y 120.0
C01M C022 H022 120.0
C01Y C022 C01M 120.0
C01Y C022 H022 120.0
F004 B01P F007 109.3(5)
F006 B01P F004 110.7(5)
F006 B01P F007 109.5(6)
F00A B01P F004 110.0(6)
F00A B01P F006 109.9(5)
F00A B01P F007 107.4(5)
C2 N1 H1A 106.4
C3 N1 H1A 106.4
C3 N1 C2 111.0(3)
C3 N1 C7 113.3(3)
C7 N1 H1A 106.4
C7 N1 C2 112.8(4)
N1 C2 H2A 108.9
N1 C2 H2B 108.9
H2A C2 H2B 107.7
C4 C2 N1 113.4(5)
C4 C2 H2A 108.9
C4 C2 H2B 108.9
N1 C3 H3A 109.2
N1 C3 H3B 109.2
N1 C3 C8 112.2(4)
H3A C3 H3B 107.9
C8 C3 H3A 109.2
C8 C3 H3B 109.2
C2 C4 H4A 109.5
C2 C4 H4B 109.5
C2 C4 H4C 109.5
H4A C4 H4B 109.5
H4A C4 H4C 109.5
H4B C4 H4C 109.5
N1 C7 H7A 108.8
N1 C7 H7B 108.8
N1 C7 C11 113.7(4)
H7A C7 H7B 107.7
C11 C7 H7A 108.8
C11 C7 H7B 108.8
C3 C8 H8A 109.5
C3 C8 H8B 109.5
C3 C8 H8C 109.5
H8A C8 H8B 109.5
H8A C8 H8C 109.5
H8B C8 H8C 109.5
C7 C11 H11A 109.5
C7 C11 H11B 109.5
C7 C11 H11C 109.5
H11A C11 H11B 109.5
H11A C11 H11C 109.5
H11B C11 H11C 109.5
F5 B2 F3 113.3(9)
F6 B2 F3 114.1(9)
F6 B2 F5 118.5(9)
F6 B2 F0AA 110.0(11)
F2 B2 F1 99.9(11)
F1AA B2 F1 102.8(11)
F1AA B2 F2 110.5(11)
F1AA B2 F2AA 137.7(18)
F0AA B2 F3 89.0(10)
F0AA B2 F5 107.7(8)
F2AA B2 F1 113.3(15)
F2AA B2 F2 85(2)
C01{ C01N C01G 119.8(18)
C1 C01N C01G 120.2(14)
C1 C01N C01{ 119.9(17)
C01N C01{ H01{ 119.4
C0 C01{ C01N 121(2)
C0 C01{ H01{ 119.4
C01{ C0 H0 120.4
C01{ C0 C0AA 119.3(18)
C0AA C0 H0 120.4
C0 C0AA H0AA 120.2
C1AA C0AA C0 119.5(16)
C1AA C0AA H0AA 120.2
C0AA C1AA H1AA 120.8
C0AA C1AA C1 118.3(16)
C1 C1AA H1AA 120.8
C01N C1 C1AA 121.8(15)
C01N C1 H1 119.1
C1AA C1 H1 119.1

loop_
_geom_bond_atom_site_label_1
_geom_bond_atom_site_label_2
_geom_bond_distance
Pd01 P002 2.2702(11)
Pd01 P003 2.2613(11)
Pd01 N008 2.122(3)
Pd01 N009 2.025(4)
P002 C00C 1.830(4)
P002 C00G 1.811(4)
P002 C00L 1.826(4)
P003 C00P 1.809(5)
P003 C00R 1.823(4)
P003 C013 1.825(4)
F004 B01P 1.391(7)
O005 C018 1.249(5)
F006 B01P 1.389(6)
F007 B01P 1.398(8)
N008 H00A 0.9100
N008 H00B 0.9100
N008 C01G 1.503(5)
N009 C018 1.305(5)
N009 H009 0.84(5)
F00A B01P 1.363(7)
C00B H00C 0.9500
C00B C00W 1.387(6)
C00B C01I 1.383(7)
C00C C00D 1.423(6)
C00C C00E 1.393(5)
C00D H00D 0.9500
C00D C00F 1.373(6)
C00E C00O 1.501(6)
C00E C01D 1.439(6)
C00F H00F 0.9500
C00F C00S 1.412(6)
C00G C00T 1.392(6)
C00G C00V 1.411(5)
C00H H00H 0.9500
C00H C00M 1.423(6)
C00H C00U 1.382(5)
C00I H00I 0.9500
C00I C00Q 1.365(6)
C00I C013 1.421(6)
C00J H00J 0.9500
C00J C00R 1.392(6)
C00J C01C 1.388(6)
C00L C00W 1.398(6)
C00L C015 1.389(5)
C00M C00N 1.414(6)
C00M C00O 1.436(5)
C00N C00Q 1.414(6)
C00N C00Y 1.418(6)
C00O C013 1.384(5)
C00P C011 1.397(6)
C00P C012 1.389(6)
C00Q H00Q 0.9500
C00R C01B 1.393(6)
C00S C01D 1.413(6)
C00S C01L 1.427(6)
C00T H00T 0.9500
C00T C016 1.386(6)
C00U H00U 0.9500
C00U C01F 1.401(7)
C00V H00V 0.9500
C00V C019 1.393(6)
C00W H00W 0.9500
C00X H00X 0.9500
C00X C017 1.368(7)
C00X C01C 1.390(6)
C00Y H00Y 0.9500
C00Y C01F 1.361(7)
C00Z H00Z 0.9500
C00Z C016 1.389(7)
C00Z C019 1.376(7)
C010 H010 0.9500
C010 C01A 1.394(8)
C010 C01L 1.374(7)
C011 H011 0.9500
C011 C01E 1.385(7)
C012 H012 0.9500
C012 C01J 1.389(6)
C014 H014 0.9500
C014 C015 1.399(6)
C014 C01I 1.370(7)
C015 H015 0.9500
C016 H016 0.9500
C017 H017 0.9500
C017 C01B 1.378(6)
C018 C01G 1.521(6)
C019 H019 0.9500
C01A H01A 0.9500
C01A C01K 1.366(6)
C01B H01B 0.9500
C01C H01C 0.9500
C01D C01K 1.429(6)
C01E H01E 0.9500
C01E C01H 1.369(8)
C01F H01F 0.9500
C01G H01G 1.0000
C01G H01D 1.0000
C01G C01M 1.469(6)
C01G C01N 1.61(2)
C01H H01H 0.9500
C01H C01J 1.400(7)
C01I H01I 0.9500
C01J H01J 0.9500
C01K H01K 0.9500
C01L H01L 0.9500
C01M C01Z 1.3900
C01M C022 1.3900
C01Z H01Z 0.9500
C01Z C023 1.3900
C023 H023 0.9500
C023 C01X 1.3900
C01X H01X 0.9500
C01X C01Y 1.3900
C01Y H01Y 0.9500
C01Y C022 1.3900
C022 H022 0.9500
N1 H1A 1.0000
N1 C2 1.507(6)
N1 C3 1.501(6)
N1 C7 1.507(6)
C2 H2A 0.9900
C2 H2B 0.9900
C2 C4 1.494(7)
C3 H3A 0.9900
C3 H3B 0.9900
C3 C8 1.516(6)
C4 H4A 0.9800
C4 H4B 0.9800
C4 H4C 0.9800
C7 H7A 0.9900
C7 H7B 0.9900
C7 C11 1.510(7)
C8 H8A 0.9800
C8 H8B 0.9800
C8 H8C 0.9800
C11 H11A 0.9800
C11 H11B 0.9800
C11 H11C 0.9800
F1 B2 1.404(16)
B2 F3 1.380(13)
B2 F5 1.356(9)
B2 F6 1.321(12)
B2 F2 1.374(12)
B2 F1AA 1.284(11)
B2 F0AA 1.354(11)
B2 F2AA 1.31(2)
C01N C01{ 1.38(2)
C01N C1 1.38(3)
C01{ H01{ 0.9500
C01{ C0 1.39(3)
C0 H0 0.9500
C0 C0AA 1.44(3)
C0AA H0AA 0.9500
C0AA C1AA 1.41(2)
C1AA H1AA 0.9500
C1AA C1 1.41(2)
C1 H1 0.9500
